data_7038970
loop_
_publ_author_name
'Keller, I. C.'
'Bauer, W.'
'Heinemann, F. W.'
'H\"ohn, C'
'Rohwer, L.'
'Zenneck, U.'

_publ_section_title
;
 Optically active P5-deltacyclenes: selective oxidation, ligand
 properties, and a diastereoselective rearrangement reaction.
;
_journal_issue 17
_journal_name_full 'Dalton transactions (Cambridge, England : 2003)'
_journal_page_first 7267
_journal_page_last 7277
_journal_paper_doi 10.1039/c6dt00548a
_journal_volume 45
_journal_year 2016
_chemical_formula_moiety 'C26 H43 Cl2 O P5 Ru, 3(C4 H8 O)'
_chemical_formula_sum 'C38 H67 Cl2 O4 P5 Ru'
_chemical_formula_weight 914.73
_chemical_properties_physical 'Moisture-sensitive, Heat-sensitive'
_space_group_crystal_system triclinic
_space_group_IT_number 2
_space_group_name_Hall '-P 1'
_space_group_name_H-M_alt 'P -1'
_symmetry_space_group_name_Hall '-P 1'
_symmetry_space_group_name_H-M 'P -1'
_atom_sites_solution_hydrogens mixed
_audit_creation_date 2015-08-26
_audit_creation_method
;
Olex2 1.2
(compiled 2015.01.26 svn.r3150 for OlexSys, GUI svn.r4998)
;
_audit_update_record
;
2015-08-26 deposited with the CCDC.
2016-04-07 downloaded from the CCDC.
;
_cell_angle_alpha 100.2990(10)
_cell_angle_beta 108.0440(10)
_cell_angle_gamma 109.1480(10)
_cell_formula_units_Z 2
_cell_length_a 10.8060(2)
_cell_length_b 15.2568(2)
_cell_length_c 15.4858(2)
_cell_measurement_reflns_used 9842
_cell_measurement_temperature 200(2)
_cell_measurement_theta_max 26.67
_cell_measurement_theta_min 2.38
_cell_volume 2178.61(6)
_computing_cell_refinement 'Bruker SAINT'
_computing_data_collection 'Bruker APEX2'
_computing_data_reduction 'Bruker SAINT'
_computing_molecular_graphics 'SHELXTL 6.12 (Bruker AXS, 2002)'
_computing_publication_material 'Olex2 (Dolomanov et al., 2009)'
_computing_structure_refinement 'SHELXL-2014/6 (Sheldrick, 2008)'
_computing_structure_solution 'SHELXTL 6.12 (Bruker AXS, 2002)'
_diffrn_ambient_temperature 200.15
_diffrn_detector_area_resol_mean 83.33
_diffrn_measured_fraction_theta_full 0.988
_diffrn_measured_fraction_theta_max 0.860
_diffrn_measurement_device_type 'Bruker Smart APEX II CCD area detector'
_diffrn_measurement_method 'phi and omega scans'
_diffrn_radiation_monochromator graphite
_diffrn_radiation_type MoK\a
_diffrn_radiation_wavelength 0.71073
_diffrn_reflns_av_R_equivalents 0.0352
_diffrn_reflns_av_unetI/netI 0.0342
_diffrn_reflns_Laue_measured_fraction_full 0.988
_diffrn_reflns_Laue_measured_fraction_max 0.860
_diffrn_reflns_limit_h_max 14
_diffrn_reflns_limit_h_min -13
_diffrn_reflns_limit_k_max 20
_diffrn_reflns_limit_k_min -20
_diffrn_reflns_limit_l_max 20
_diffrn_reflns_limit_l_min -19
_diffrn_reflns_number 44124
_diffrn_reflns_point_group_measured_fraction_full 0.988
_diffrn_reflns_point_group_measured_fraction_max 0.860
_diffrn_reflns_theta_full 25.000
_diffrn_reflns_theta_max 28.659
_diffrn_reflns_theta_min 2.070
_diffrn_source 'fine-focus sealed tube'
_diffrn_standards_number 0
_exptl_absorpt_coefficient_mu 0.703
_exptl_absorpt_correction_T_max 0.7457
_exptl_absorpt_correction_T_min 0.6706
_exptl_absorpt_correction_type multi-scan
_exptl_absorpt_process_details
;
SADABS-2008/1 (Bruker,2008) was used for absorption correction.
wR2(int) was 0.0620 before and 0.0443 after correction.
The Ratio of minimum to maximum transmission is 0.8993.
The \l/2 correction factor is 0.0015.
;
_exptl_crystal_colour red
_exptl_crystal_density_diffrn 1.394
_exptl_crystal_description block
_exptl_crystal_F_000 960
_exptl_crystal_recrystallization_method 'Re-crystallisation from solvent: tetrahydrofuran'
_exptl_crystal_size_max 0.3
_exptl_crystal_size_mid 0.22
_exptl_crystal_size_min 0.18
_refine_diff_density_max 0.828
_refine_diff_density_min -0.661
_refine_diff_density_rms 0.078
_refine_ls_extinction_method none
_refine_ls_goodness_of_fit_ref 1.037
_refine_ls_hydrogen_treatment mixed
_refine_ls_matrix_type full
_refine_ls_number_parameters 512
_refine_ls_number_reflns 9636
_refine_ls_number_restraints 181
_refine_ls_restrained_S_all 1.063
_refine_ls_R_factor_all 0.0573
_refine_ls_R_factor_gt 0.0378
_refine_ls_shift/su_max 0.001
_refine_ls_shift/su_mean 0.000
_refine_ls_structure_factor_coef Fsqd
_refine_ls_weighting_details 'w=1/[\s^2^(Fo^2^)+(0.0474P)^2^+2.5244P] where P=(Fo^2^+2Fc^2^)/3'
_refine_ls_weighting_scheme calc
_refine_ls_wR_factor_gt 0.0918
_refine_ls_wR_factor_ref 0.1037
_reflns_Friedel_coverage 0.000
_reflns_number_gt 7567
_reflns_number_total 9636
_reflns_threshold_expression 'I > 2\s(I)'
_cod_data_source_file c6dt00548a1.cif
_cod_data_source_block is1205a
_cod_depositor_comments 'Adding full bibliography for 7038967--7038971.cif.'
_cod_database_code 7038970
_shelxl_version_number 2014/6
_shelx_space_group_comment
;
The symmetry employed for this shelxl refinement is uniquely defined
by the following loop, which should always be used as a source of
symmetry information in preference to the above space-group names.
They are only intended as comments.
;
_shelx_estimated_absorpt_t_max 0.884
_shelx_estimated_absorpt_t_min 0.817
_olex2_refinement_description
;
1. Fixed Uiso
 At 1.2 times of:
  All C(H) groups, All C(H,H) groups
 At 1.5 times of:
  All C(H,H,H) groups, All O(H) groups
2. Restrained distances
 O1-H1
 0.9 with sigma of 0.02
 C301-C302 = C302-C303 = C303-C304
 1.52 with sigma of 0.02
 C311-C312 = C312-C313 = C313-C314
 1.52 with sigma of 0.02
3. Uiso/Uaniso restraints and constraints
O300 \\sim C301 \\sim C302 \\sim C303 \\sim C304 \\sim O310 \\sim C311 \\sim
C312 \\sim C313 \\sim C314: within 1.7A with sigma of 0.01 and sigma for
terminal atoms of 0.02
4. Same fragment restrains
{O100, C101, C102, C103, C104} sigma for 1-2: 0.01, 1-3: 0.02
{O300, C314, C313, C312, C311} sigma for 1-2: 0.01, 1-3: 0.02
as
{O300, C301, C302, C303, C304}
{O100, C101, C102, C103, C104} sigma for 1-2: 0.01, 1-3: 0.02
as
{O310, C311, C312, C313, C314}
5. Others
 Sof(O310)=Sof(C311)=Sof(H31D)=Sof(H31E)=Sof(C312)=Sof(H31F)=Sof(H31G)=
 Sof(C313)=Sof(H31H)=Sof(H31I)=Sof(C314)=Sof(H31J)=Sof(H31K)=1-FVAR(1)
 Sof(O300)=Sof(C301)=Sof(H30A)=Sof(H30B)=Sof(C302)=Sof(H30C)=Sof(H30D)=
 Sof(C303)=Sof(H30E)=Sof(H30F)=Sof(C304)=Sof(H30G)=Sof(H30H)=FVAR(1)
6.a Secondary CH2 refined with riding coordinates:
 C101(H10A,H10B), C102(H10C,H10D), C103(H10E,H10F), C104(H10G,H10H), C201(H20A,
 H20B), C202(H20C,H20D), C203(H20E,H20F), C204(H20G,H20H), C301(H30A,H30B),
 C302(H30C,H30D), C303(H30E,H30F), C304(H30G,H30H), C311(H31D,H31E), C312(H31F,
 H31G), C313(H31H,H31I), C314(H31J,H31K)
6.b Aromatic/amide H refined with riding coordinates:
 C51(H51), C52(H52), C53(H53), C54(H54), C55(H55), C56(H56)
6.c Idealised Me refined as rotating group:
 C11(H11A,H11B,H11C), C12(H12A,H12B,H12C), C13(H13A,H13B,H13C), C21(H21A,H21B,
 H21C), C22(H22A,H22B,H22C), C23(H23A,H23B,H23C), C31(H31A,H31B,H31C), C32(H32A,
 H32B,H32C), C33(H33A,H33B,H33C), C41(H41A,H41B,H41C), C42(H42A,H42B,H42C),
 C43(H43A,H43B,H43C)
;
_olex2_submission_special_instructions 'No special instructions were received'

loop_
_space_group_symop_operation_xyz
'x, y, z'
'-x, -y, -z'

loop_
_atom_site_label
_atom_site_type_symbol
_atom_site_fract_x
_atom_site_fract_y
_atom_site_fract_z
_atom_site_U_iso_or_equiv
_atom_site_adp_type
_atom_site_occupancy
_atom_site_site_symmetry_order
_atom_site_calc_flag
_atom_site_refinement_flags_posn
_atom_site_refinement_flags_adp
_atom_site_refinement_flags_occupancy
_atom_site_disorder_assembly
_atom_site_disorder_group
Ru1 Ru 0.92679(2) -0.06537(2) 0.67738(2) 0.02798(8) Uani 1 1 d . . . . .
P1 P 1.02178(8) 0.17677(5) 0.64797(5) 0.02985(16) Uani 1 1 d . . . . .
P2 P 0.78784(7) 0.15289(5) 0.73334(5) 0.02372(14) Uani 1 1 d . . . . .
P3 P 0.91247(8) 0.35079(5) 0.86737(5) 0.03109(17) Uani 1 1 d . . . . .
P4 P 1.04087(8) 0.31667(5) 0.73295(6) 0.03094(17) Uani 1 1 d . . . . .
P5 P 1.02968(7) 0.10670(5) 0.75886(5) 0.02551(15) Uani 1 1 d . . . . .
Cl1 Cl 1.13550(8) -0.01739(6) 0.64032(6) 0.04032(18) Uani 1 1 d . . . . .
Cl2 Cl 1.07597(10) -0.08017(6) 0.82078(6) 0.0466(2) Uani 1 1 d . . . . .
O1 O 1.1965(2) 0.13859(15) 0.81962(15) 0.0355(5) Uani 1 1 d D . . . .
H1 H 1.212(4) 0.0872(19) 0.815(3) 0.053 Uiso 1 1 d DR . . . .
C1 C 0.8726(3) 0.21148(19) 0.65612(19) 0.0266(6) Uani 1 1 d . . . . .
C2 C 0.7600(3) 0.25464(19) 0.79504(19) 0.0265(5) Uani 1 1 d . . . . .
C3 C 1.0448(3) 0.2980(2) 0.8523(2) 0.0293(6) Uani 1 1 d . . . . .
C4 C 0.9680(3) 0.18243(19) 0.83244(19) 0.0258(5) Uani 1 1 d . . . . .
C10 C 0.7791(3) 0.2224(2) 0.5625(2) 0.0333(6) Uani 1 1 d . . . . .
C11 C 0.7229(4) 0.2993(3) 0.5878(3) 0.0519(9) Uani 1 1 d . . . . .
H11A H 0.6598 0.3032 0.5289 0.078 Uiso 1 1 calc GR . . . .
H11B H 0.8033 0.3630 0.6232 0.078 Uiso 1 1 calc GR . . . .
H11C H 0.6695 0.2808 0.6273 0.078 Uiso 1 1 calc GR . . . .
C12 C 0.6558(3) 0.1250(3) 0.4986(2) 0.0455(8) Uani 1 1 d . . . . .
H12A H 0.5931 0.1349 0.4438 0.068 Uiso 1 1 calc GR . . . .
H12B H 0.6015 0.0981 0.5351 0.068 Uiso 1 1 calc GR . . . .
H12C H 0.6934 0.0794 0.4760 0.068 Uiso 1 1 calc GR . . . .
C13 C 0.8665(4) 0.2574(3) 0.5045(2) 0.0427(8) Uani 1 1 d . . . . .
H13A H 0.8086 0.2711 0.4505 0.064 Uiso 1 1 calc GR . . . .
H13B H 0.8949 0.2064 0.4806 0.064 Uiso 1 1 calc GR . . . .
H13C H 0.9519 0.3169 0.5455 0.064 Uiso 1 1 calc GR . . . .
C20 C 0.6108(3) 0.2483(2) 0.7855(2) 0.0332(6) Uani 1 1 d . . . . .
C21 C 0.4913(4) 0.1711(3) 0.6951(3) 0.0595(10) Uani 1 1 d . . . . .
H21A H 0.4954 0.1075 0.6928 0.089 Uiso 1 1 calc GR . . . .
H21B H 0.5023 0.1883 0.6391 0.089 Uiso 1 1 calc GR . . . .
H21C H 0.3991 0.1676 0.6951 0.089 Uiso 1 1 calc GR . . . .
C22 C 0.6056(4) 0.3480(3) 0.7903(3) 0.0568(10) Uani 1 1 d . . . . .
H22A H 0.6750 0.3955 0.8524 0.085 Uiso 1 1 calc GR . . . .
H22B H 0.5096 0.3428 0.7823 0.085 Uiso 1 1 calc GR . . . .
H22C H 0.6289 0.3696 0.7392 0.085 Uiso 1 1 calc GR . . . .
C23 C 0.5818(4) 0.2206(3) 0.8700(3) 0.0590(10) Uani 1 1 d . . . . .
H23A H 0.6583 0.2677 0.9301 0.088 Uiso 1 1 calc GR . . . .
H23B H 0.5783 0.1551 0.8667 0.088 Uiso 1 1 calc GR . . . .
H23C H 0.4903 0.2214 0.8671 0.088 Uiso 1 1 calc GR . . . .
C30 C 1.2002(3) 0.3732(2) 0.9314(2) 0.0392(7) Uani 1 1 d . . . . .
C31 C 1.3204(3) 0.3452(3) 0.9218(3) 0.0508(9) Uani 1 1 d . . . . .
H31A H 1.4129 0.3994 0.9624 0.076 Uiso 1 1 calc GR . . . .
H31B H 1.3101 0.3312 0.8550 0.076 Uiso 1 1 calc GR . . . .
H31C H 1.3151 0.2871 0.9417 0.076 Uiso 1 1 calc GR . . . .
C32 C 1.2331(4) 0.4754(2) 0.9175(3) 0.0510(9) Uani 1 1 d . . . . .
H32A H 1.3234 0.5230 0.9690 0.076 Uiso 1 1 calc GR . . . .
H32B H 1.1560 0.4952 0.9191 0.076 Uiso 1 1 calc GR . . . .
H32C H 1.2407 0.4727 0.8558 0.076 Uiso 1 1 calc GR . . . .
C33 C 1.2134(4) 0.3900(3) 1.0349(2) 0.0493(9) Uani 1 1 d . . . . .
H33A H 1.3107 0.4362 1.0783 0.074 Uiso 1 1 calc GR . . . .
H33B H 1.1923 0.3278 1.0489 0.074 Uiso 1 1 calc GR . . . .
H33C H 1.1456 0.4167 1.0439 0.074 Uiso 1 1 calc GR . . . .
C40 C 0.9527(3) 0.1431(2) 0.9192(2) 0.0311(6) Uani 1 1 d . . . . .
C41 C 0.9096(4) 0.2032(2) 0.9863(2) 0.0390(7) Uani 1 1 d . . . . .
H41A H 0.9204 0.1827 1.0437 0.058 Uiso 1 1 calc GR . . . .
H41B H 0.8100 0.1923 0.9532 0.058 Uiso 1 1 calc GR . . . .
H41C H 0.9711 0.2727 1.0046 0.058 Uiso 1 1 calc GR . . . .
C42 C 1.0919(3) 0.1373(2) 0.9796(2) 0.0400(7) Uani 1 1 d . . . . .
H42A H 1.0877 0.1276 1.0396 0.060 Uiso 1 1 calc GR . . . .
H42B H 1.1735 0.1983 0.9936 0.060 Uiso 1 1 calc GR . . . .
H42C H 1.1029 0.0825 0.9438 0.060 Uiso 1 1 calc GR . . . .
C43 C 0.8358(3) 0.0391(2) 0.8835(2) 0.0356(7) Uani 1 1 d . . . . .
H43A H 0.8276 0.0179 0.9383 0.053 Uiso 1 1 calc GR . . . .
H43B H 0.8608 -0.0053 0.8451 0.053 Uiso 1 1 calc GR . . . .
H43C H 0.7446 0.0383 0.8442 0.053 Uiso 1 1 calc GR . . . .
C51 C 0.7962(4) -0.2256(2) 0.6222(3) 0.0530(9) Uani 1 1 d . . . . .
H51 H 0.8169 -0.2782 0.6372 0.064 Uiso 1 1 calc R . . . .
C52 C 0.8220(4) -0.1955(2) 0.5485(2) 0.0468(8) Uani 1 1 d . . . . .
H52 H 0.8599 -0.2280 0.5123 0.056 Uiso 1 1 calc R . . . .
C53 C 0.7926(3) -0.1165(3) 0.5262(2) 0.0466(8) Uani 1 1 d . . . . .
H53 H 0.8156 -0.0935 0.4777 0.056 Uiso 1 1 calc R . . . .
C54 C 0.7297(3) -0.0728(2) 0.5761(3) 0.0465(8) Uani 1 1 d . . . . .
H54 H 0.7056 -0.0218 0.5596 0.056 Uiso 1 1 calc R . . . .
C55 C 0.7015(3) -0.1040(2) 0.6512(3) 0.0462(8) Uani 1 1 d . . . . .
H55 H 0.6575 -0.0748 0.6846 0.055 Uiso 1 1 calc R . . . .
C56 C 0.7383(4) -0.1774(3) 0.6757(3) 0.0490(9) Uani 1 1 d . . . . .
H56 H 0.7250 -0.1959 0.7287 0.059 Uiso 1 1 calc R . . . .
O100 O -0.1339(4) 0.5811(3) 0.6603(2) 0.0893(10) Uani 1 1 d D . . . .
C101 C -0.0137(7) 0.5953(6) 0.6368(4) 0.116(2) Uani 1 1 d D . . . .
H10A H 0.0106 0.6540 0.6159 0.140 Uiso 1 1 calc R . . . .
H10B H -0.0344 0.5381 0.5841 0.140 Uiso 1 1 calc R . . . .
C102 C 0.1038(7) 0.6073(6) 0.7215(5) 0.133(3) Uani 1 1 d D . . . .
H10C H 0.1106 0.5442 0.7218 0.159 Uiso 1 1 calc R . . . .
H10D H 0.1954 0.6545 0.7255 0.159 Uiso 1 1 calc R . . . .
C103 C 0.0690(7) 0.6438(6) 0.7993(4) 0.125(3) Uani 1 1 d D . . . .
H10E H 0.1072 0.7160 0.8192 0.150 Uiso 1 1 calc R . . . .
H10F H 0.1093 0.6235 0.8550 0.150 Uiso 1 1 calc R . . . .
C104 C -0.0852(6) 0.6015(5) 0.7623(4) 0.0979(18) Uani 1 1 d D . . . .
H10G H -0.1207 0.5406 0.7785 0.117 Uiso 1 1 calc R . . . .
H10H H -0.1196 0.6478 0.7897 0.117 Uiso 1 1 calc R . . . .
O200 O 0.4688(4) 0.8218(3) 0.7621(3) 0.0973(12) Uani 1 1 d . . . . .
C201 C 0.4047(6) 0.8851(4) 0.7776(3) 0.0790(13) Uani 1 1 d . . . . .
H20A H 0.2997 0.8505 0.7438 0.095 Uiso 1 1 calc R . . . .
H20B H 0.4380 0.9405 0.7535 0.095 Uiso 1 1 calc R . . . .
C202 C 0.4446(6) 0.9206(5) 0.8809(4) 0.107(2) Uani 1 1 d . . . . .
H20C H 0.3616 0.9218 0.8949 0.128 Uiso 1 1 calc R . . . .
H20D H 0.5220 0.9872 0.9093 0.128 Uiso 1 1 calc R . . . .
C203 C 0.4936(8) 0.8500(6) 0.9187(4) 0.116(2) Uani 1 1 d . . . . .
H20E H 0.5781 0.8840 0.9800 0.139 Uiso 1 1 calc R . . . .
H20F H 0.4170 0.8014 0.9289 0.139 Uiso 1 1 calc R . . . .
C204 C 0.5296(6) 0.8032(4) 0.8451(4) 0.0886(16) Uani 1 1 d . . . . .
H20G H 0.6345 0.8293 0.8655 0.106 Uiso 1 1 calc R . . . .
H20H H 0.4929 0.7318 0.8344 0.106 Uiso 1 1 calc R . . . .
O300 O 0.3151(13) 0.4589(11) 0.6308(10) 0.206(4) Uani 0.528(7) 1 d D U P A 1
C301 C 0.4167(17) 0.5212(13) 0.7249(9) 0.168(4) Uani 0.528(7) 1 d D U P A 1
H30A H 0.4488 0.4824 0.7646 0.201 Uiso 0.528(7) 1 calc R . P A 1
H30B H 0.3746 0.5582 0.7569 0.201 Uiso 0.528(7) 1 calc R . P A 1
C302 C 0.5358(15) 0.5873(12) 0.7100(9) 0.169(4) Uani 0.528(7) 1 d D U P A 1
H30C H 0.6199 0.5714 0.7307 0.203 Uiso 0.528(7) 1 calc R . P A 1
H30D H 0.5632 0.6562 0.7452 0.203 Uiso 0.528(7) 1 calc R . P A 1
C303 C 0.478(2) 0.5693(12) 0.6062(10) 0.188(4) Uani 0.528(7) 1 d D U P A 1
H30E H 0.5535 0.5932 0.5823 0.225 Uiso 0.528(7) 1 calc R . P A 1
H30F H 0.4072 0.5975 0.5859 0.225 Uiso 0.528(7) 1 calc R . P A 1
C304 C 0.4106(18) 0.4619(11) 0.5778(10) 0.188(4) Uani 0.528(7) 1 d D U P A 1
H30G H 0.4794 0.4334 0.6022 0.225 Uiso 0.528(7) 1 calc R . P A 1
H30H H 0.3570 0.4311 0.5079 0.225 Uiso 0.528(7) 1 calc R . P A 1
O310 O 0.3696(16) 0.4332(10) 0.6520(11) 0.190(4) Uani 0.472(7) 1 d D U P A 2
C311 C 0.4936(18) 0.5224(14) 0.7065(13) 0.178(5) Uani 0.472(7) 1 d D U P A 2
H31D H 0.5816 0.5106 0.7218 0.214 Uiso 0.472(7) 1 calc R . P A 2
H31E H 0.4893 0.5532 0.7668 0.214 Uiso 0.472(7) 1 calc R . P A 2
C312 C 0.4898(17) 0.5837(13) 0.6443(15) 0.184(4) Uani 0.472(7) 1 d D U P A 2
H31F H 0.5405 0.6539 0.6819 0.221 Uiso 0.472(7) 1 calc R . P A 2
H31G H 0.5329 0.5694 0.5986 0.221 Uiso 0.472(7) 1 calc R . P A 2
C313 C 0.3384(18) 0.5568(12) 0.5951(13) 0.168(4) Uani 0.472(7) 1 d D U P A 2
H31H H 0.3045 0.5941 0.6345 0.202 Uiso 0.472(7) 1 calc R . P A 2
H31I H 0.3185 0.5708 0.5334 0.202 Uiso 0.472(7) 1 calc R . P A 2
C314 C 0.2679(16) 0.4536(12) 0.5794(15) 0.191(5) Uani 0.472(7) 1 d D U P A 2
H31J H 0.2482 0.4153 0.5142 0.230 Uiso 0.472(7) 1 calc R . P A 2
H31K H 0.1769 0.4380 0.5879 0.230 Uiso 0.472(7) 1 calc R . P A 2

loop_
_atom_site_aniso_label
_atom_site_aniso_U_11
_atom_site_aniso_U_22
_atom_site_aniso_U_33
_atom_site_aniso_U_23
_atom_site_aniso_U_13
_atom_site_aniso_U_12
Ru1 0.02690(13) 0.03152(12) 0.02892(13) 0.00978(9) 0.01408(10) 0.01298(9)
P1 0.0287(4) 0.0372(4) 0.0304(4) 0.0126(3) 0.0174(3) 0.0151(3)
P2 0.0202(3) 0.0277(3) 0.0232(3) 0.0077(3) 0.0090(3) 0.0094(3)
P3 0.0277(4) 0.0306(4) 0.0322(4) 0.0042(3) 0.0117(3) 0.0119(3)
P4 0.0272(4) 0.0299(4) 0.0350(4) 0.0105(3) 0.0152(3) 0.0080(3)
P5 0.0210(3) 0.0314(3) 0.0253(4) 0.0082(3) 0.0096(3) 0.0121(3)
Cl1 0.0336(4) 0.0452(4) 0.0443(4) 0.0075(3) 0.0240(3) 0.0142(3)
Cl2 0.0590(5) 0.0563(5) 0.0396(4) 0.0233(4) 0.0191(4) 0.0378(4)
O1 0.0232(10) 0.0403(11) 0.0391(12) 0.0068(9) 0.0078(9) 0.0155(9)
C1 0.0257(13) 0.0309(13) 0.0259(14) 0.0105(11) 0.0123(12) 0.0120(11)
C2 0.0251(13) 0.0316(13) 0.0253(14) 0.0085(11) 0.0121(12) 0.0128(11)
C3 0.0236(14) 0.0314(14) 0.0292(15) 0.0063(11) 0.0095(12) 0.0095(11)
C4 0.0227(13) 0.0312(13) 0.0237(13) 0.0071(11) 0.0092(11) 0.0120(11)
C10 0.0326(15) 0.0458(16) 0.0287(15) 0.0174(13) 0.0132(13) 0.0205(13)
C11 0.070(2) 0.073(2) 0.045(2) 0.0343(18) 0.0288(19) 0.053(2)
C12 0.0367(17) 0.060(2) 0.0299(17) 0.0157(15) 0.0042(14) 0.0151(16)
C13 0.0486(19) 0.057(2) 0.0358(17) 0.0259(15) 0.0229(16) 0.0256(16)
C20 0.0275(14) 0.0412(16) 0.0362(16) 0.0113(13) 0.0157(13) 0.0180(13)
C21 0.0272(17) 0.077(3) 0.060(2) 0.000(2) 0.0122(17) 0.0199(17)
C22 0.050(2) 0.061(2) 0.081(3) 0.026(2) 0.035(2) 0.0378(19)
C23 0.044(2) 0.098(3) 0.065(3) 0.044(2) 0.038(2) 0.039(2)
C30 0.0249(15) 0.0361(15) 0.0397(18) -0.0018(13) 0.0055(13) 0.0062(12)
C31 0.0208(15) 0.0506(19) 0.057(2) -0.0053(16) 0.0048(15) 0.0072(14)
C32 0.0340(18) 0.0379(17) 0.059(2) 0.0000(16) 0.0120(17) 0.0019(14)
C33 0.0386(18) 0.0494(19) 0.0348(18) -0.0059(15) -0.0007(15) 0.0125(15)
C40 0.0338(15) 0.0391(15) 0.0251(14) 0.0126(12) 0.0113(13) 0.0196(13)
C41 0.0486(19) 0.0529(18) 0.0307(16) 0.0184(14) 0.0228(15) 0.0293(16)
C42 0.0426(18) 0.0558(19) 0.0285(16) 0.0181(14) 0.0117(14) 0.0279(16)
C43 0.0415(17) 0.0408(16) 0.0345(16) 0.0185(13) 0.0214(14) 0.0195(14)
C51 0.050(2) 0.0296(16) 0.069(3) 0.0113(16) 0.0185(19) 0.0110(15)
C52 0.0386(18) 0.0428(18) 0.044(2) -0.0090(15) 0.0181(16) 0.0097(14)
C53 0.0364(18) 0.056(2) 0.0287(17) 0.0092(15) 0.0083(14) 0.0026(15)
C54 0.0298(16) 0.0368(16) 0.050(2) 0.0048(15) -0.0044(15) 0.0107(13)
C55 0.0235(15) 0.0484(19) 0.051(2) -0.0059(16) 0.0146(15) 0.0078(13)
C56 0.0435(19) 0.0454(18) 0.050(2) 0.0136(16) 0.0260(17) 0.0025(15)
O100 0.093(3) 0.110(3) 0.075(2) 0.032(2) 0.041(2) 0.044(2)
C101 0.128(6) 0.176(7) 0.105(5) 0.080(5) 0.083(5) 0.080(5)
C102 0.103(5) 0.161(7) 0.124(6) 0.008(5) 0.044(5) 0.062(5)
C103 0.133(6) 0.158(7) 0.095(5) 0.016(4) 0.031(4) 0.097(6)
C104 0.116(5) 0.114(4) 0.076(4) 0.040(3) 0.058(4) 0.038(4)
O200 0.116(3) 0.141(3) 0.070(2) 0.033(2) 0.050(2) 0.082(3)
C201 0.081(3) 0.096(4) 0.063(3) 0.022(3) 0.023(3) 0.047(3)
C202 0.077(4) 0.164(6) 0.067(3) -0.004(4) 0.022(3) 0.062(4)
C203 0.124(5) 0.161(6) 0.076(4) 0.065(4) 0.048(4) 0.051(5)
C204 0.081(4) 0.088(4) 0.087(4) 0.023(3) 0.017(3) 0.041(3)
O300 0.161(7) 0.223(6) 0.155(7) 0.072(6) 0.033(6) 0.005(6)
C301 0.143(7) 0.190(7) 0.126(7) 0.064(6) 0.042(6) 0.021(6)
C302 0.138(7) 0.180(7) 0.136(7) 0.064(6) 0.036(6) 0.010(6)
C303 0.159(7) 0.192(7) 0.144(7) 0.084(6) 0.048(6) -0.013(6)
C304 0.157(7) 0.208(7) 0.140(7) 0.070(6) 0.052(6) 0.004(6)
O310 0.155(7) 0.199(7) 0.153(6) 0.087(5) 0.011(6) 0.029(6)
C311 0.149(7) 0.181(7) 0.144(7) 0.078(6) 0.015(6) 0.021(6)
C312 0.160(7) 0.185(7) 0.140(7) 0.078(6) 0.043(7) -0.008(6)
C313 0.151(7) 0.188(7) 0.137(7) 0.097(6) 0.036(6) 0.032(6)
C314 0.153(7) 0.215(7) 0.145(7) 0.081(6) 0.018(6) 0.028(6)

loop_
_atom_type_symbol
_atom_type_description
_atom_type_scat_dispersion_real
_atom_type_scat_dispersion_imag
_atom_type_scat_source
C C 0.0033 0.0016 'International Tables Vol C Tables 4.2.6.8 and 6.1.1.4'
H H 0.0000 0.0000 'International Tables Vol C Tables 4.2.6.8 and 6.1.1.4'
O O 0.0106 0.0060 'International Tables Vol C Tables 4.2.6.8 and 6.1.1.4'
P P 0.1023 0.0942 'International Tables Vol C Tables 4.2.6.8 and 6.1.1.4'
Cl Cl 0.1484 0.1585 'International Tables Vol C Tables 4.2.6.8 and 6.1.1.4'
Ru Ru -1.2594 0.8363 'International Tables Vol C Tables 4.2.6.8 and 6.1.1.4'

loop_
_geom_angle_atom_site_label_1
_geom_angle_atom_site_label_2
_geom_angle_atom_site_label_3
_geom_angle
P5 Ru1 Cl1 80.88(3)
P5 Ru1 Cl2 86.92(3)
Cl2 Ru1 Cl1 86.07(3)
C51 Ru1 P5 165.45(11)
C51 Ru1 Cl1 113.37(11)
C51 Ru1 Cl2 91.08(11)
C52 Ru1 P5 153.93(10)
C52 Ru1 Cl1 88.61(9)
C52 Ru1 Cl2 116.26(10)
C52 Ru1 C51 36.07(14)
C53 Ru1 P5 117.93(10)
C53 Ru1 Cl1 89.65(9)
C53 Ru1 Cl2 153.77(11)
C53 Ru1 C51 66.99(14)
C53 Ru1 C52 37.68(14)
C53 Ru1 C54 37.51(14)
C53 Ru1 C55 67.93(13)
C53 Ru1 C56 80.17(13)
C54 Ru1 P5 97.00(9)
C54 Ru1 Cl1 118.27(11)
C54 Ru1 Cl2 155.65(11)
C54 Ru1 C51 79.12(13)
C54 Ru1 C52 67.13(13)
C54 Ru1 C55 37.76(14)
C54 Ru1 C56 67.41(14)
C55 Ru1 P5 101.42(9)
C55 Ru1 Cl1 155.92(10)
C55 Ru1 Cl2 117.90(11)
C55 Ru1 C51 66.91(14)
C55 Ru1 C52 78.97(12)
C56 Ru1 P5 127.88(10)
C56 Ru1 Cl1 150.96(10)
C56 Ru1 Cl2 91.20(11)
C56 Ru1 C51 37.70(14)
C56 Ru1 C52 66.77(13)
C56 Ru1 C55 36.87(14)
P5 P1 P4 96.46(4)
C1 P1 P4 52.51(9)
C1 P1 P5 94.92(9)
C1 P2 C4 93.45(12)
C2 P2 C1 100.13(12)
C2 P2 C4 94.94(12)
C2 P3 C3 99.11(13)
C1 P4 P1 54.73(9)
C1 P4 C3 97.23(12)
C3 P4 P1 104.42(9)
P1 P5 Ru1 105.78(3)
O1 P5 Ru1 107.51(8)
O1 P5 P1 105.19(9)
O1 P5 C4 106.79(12)
C4 P5 Ru1 130.62(9)
C4 P5 P1 98.19(9)
P5 O1 H1 108(3)
P1 C1 P2 112.71(14)
P4 C1 P1 72.76(10)
P4 C1 P2 109.35(14)
C10 C1 P1 115.05(19)
C10 C1 P2 120.60(19)
C10 C1 P4 116.87(19)
P3 C2 P2 113.25(15)
C20 C2 P2 122.6(2)
C20 C2 P3 124.0(2)
P3 C3 P4 98.81(13)
C4 C3 P3 106.52(17)
C4 C3 P4 106.89(18)
C4 C3 C30 127.8(2)
C30 C3 P3 107.04(19)
C30 C3 P4 106.14(19)
P5 C4 P2 97.07(12)
C3 C4 P2 100.18(17)
C3 C4 P5 114.36(18)
C40 C4 P2 113.09(18)
C40 C4 P5 110.53(18)
C40 C4 C3 119.0(2)
C11 C10 C1 109.7(2)
C11 C10 C13 107.0(3)
C12 C10 C1 111.0(2)
C12 C10 C11 110.5(3)
C12 C10 C13 107.3(3)
C13 C10 C1 111.3(2)
C10 C11 H11A 109.5
C10 C11 H11B 109.5
C10 C11 H11C 109.5
H11A C11 H11B 109.5
H11A C11 H11C 109.5
H11B C11 H11C 109.5
C10 C12 H12A 109.5
C10 C12 H12B 109.5
C10 C12 H12C 109.5
H12A C12 H12B 109.5
H12A C12 H12C 109.5
H12B C12 H12C 109.5
C10 C13 H13A 109.5
C10 C13 H13B 109.5
C10 C13 H13C 109.5
H13A C13 H13B 109.5
H13A C13 H13C 109.5
H13B C13 H13C 109.5
C21 C20 C2 113.3(2)
C21 C20 C22 110.2(3)
C21 C20 C23 106.8(3)
C22 C20 C2 110.1(3)
C22 C20 C23 107.3(3)
C23 C20 C2 109.0(2)
C20 C21 H21A 109.5
C20 C21 H21B 109.5
C20 C21 H21C 109.5
H21A C21 H21B 109.5
H21A C21 H21C 109.5
H21B C21 H21C 109.5
C20 C22 H22A 109.5
C20 C22 H22B 109.5
C20 C22 H22C 109.5
H22A C22 H22B 109.5
H22A C22 H22C 109.5
H22B C22 H22C 109.5
C20 C23 H23A 109.5
C20 C23 H23B 109.5
C20 C23 H23C 109.5
H23A C23 H23B 109.5
H23A C23 H23C 109.5
H23B C23 H23C 109.5
C31 C30 C3 113.0(2)
C31 C30 C32 106.1(3)
C32 C30 C3 108.9(3)
C33 C30 C3 114.6(3)
C33 C30 C31 108.9(3)
C33 C30 C32 104.7(3)
C30 C31 H31A 109.5
C30 C31 H31B 109.5
C30 C31 H31C 109.5
H31A C31 H31B 109.5
H31A C31 H31C 109.5
H31B C31 H31C 109.5
C30 C32 H32A 109.5
C30 C32 H32B 109.5
C30 C32 H32C 109.5
H32A C32 H32B 109.5
H32A C32 H32C 109.5
H32B C32 H32C 109.5
C30 C33 H33A 109.5
C30 C33 H33B 109.5
C30 C33 H33C 109.5
H33A C33 H33B 109.5
H33A C33 H33C 109.5
H33B C33 H33C 109.5
C41 C40 C4 114.4(2)
C41 C40 C42 108.6(2)
C42 C40 C4 111.2(2)
C43 C40 C4 111.6(2)
C43 C40 C41 104.5(2)
C43 C40 C42 105.9(2)
C40 C41 H41A 109.5
C40 C41 H41B 109.5
C40 C41 H41C 109.5
H41A C41 H41B 109.5
H41A C41 H41C 109.5
H41B C41 H41C 109.5
C40 C42 H42A 109.5
C40 C42 H42B 109.5
C40 C42 H42C 109.5
H42A C42 H42B 109.5
H42A C42 H42C 109.5
H42B C42 H42C 109.5
C40 C43 H43A 109.5
C40 C43 H43B 109.5
C40 C43 H43C 109.5
H43A C43 H43B 109.5
H43A C43 H43C 109.5
H43B C43 H43C 109.5
Ru1 C51 H51 131.4
C52 C51 Ru1 71.77(19)
C52 C51 H51 120.2
C52 C51 C56 119.7(3)
C56 C51 Ru1 69.41(18)
C56 C51 H51 120.2
Ru1 C52 H52 131.7
C51 C52 Ru1 72.16(19)
C51 C52 H52 119.8
C51 C52 C53 120.4(3)
C53 C52 Ru1 69.21(18)
C53 C52 H52 119.8
Ru1 C53 H53 127.1
C52 C53 Ru1 73.11(19)
C52 C53 H53 120.3
C54 C53 Ru1 71.47(19)
C54 C53 C52 119.4(3)
C54 C53 H53 120.3
Ru1 C54 H54 129.8
C53 C54 Ru1 71.03(19)
C53 C54 H54 119.8
C53 C54 C55 120.3(3)
C55 C54 Ru1 71.85(19)
C55 C54 H54 119.8
Ru1 C55 H55 131.0
C54 C55 Ru1 70.39(18)
C54 C55 H55 120.2
C56 C55 Ru1 70.99(19)
C56 C55 C54 119.5(3)
C56 C55 H55 120.2
Ru1 C56 H56 127.2
C51 C56 Ru1 72.89(19)
C51 C56 H56 119.8
C55 C56 Ru1 72.15(19)
C55 C56 C51 120.5(3)
C55 C56 H56 119.8
C101 O100 C104 107.4(4)
O100 C101 H10A 110.2
O100 C101 H10B 110.2
O100 C101 C102 107.7(4)
H10A C101 H10B 108.5
C102 C101 H10A 110.2
C102 C101 H10B 110.2
C101 C102 H10C 111.0
C101 C102 H10D 111.0
H10C C102 H10D 109.0
C103 C102 C101 104.0(5)
C103 C102 H10C 111.0
C103 C102 H10D 111.0
C102 C103 H10E 110.7
C102 C103 H10F 110.7
C102 C103 C104 105.4(5)
H10E C103 H10F 108.8
C104 C103 H10E 110.7
C104 C103 H10F 110.7
O100 C104 C103 106.1(4)
O100 C104 H10G 110.5
O100 C104 H10H 110.5
C103 C104 H10G 110.5
C103 C104 H10H 110.5
H10G C104 H10H 108.7
C204 O200 C201 110.7(4)
O200 C201 H20A 110.2
O200 C201 H20B 110.2
O200 C201 C202 107.4(4)
H20A C201 H20B 108.5
C202 C201 H20A 110.2
C202 C201 H20B 110.2
C201 C202 H20C 110.8
C201 C202 H20D 110.8
C201 C202 C203 104.7(5)
H20C C202 H20D 108.9
C203 C202 H20C 110.8
C203 C202 H20D 110.8
C202 C203 H20E 110.8
C202 C203 H20F 110.8
H20E C203 H20F 108.9
C204 C203 C202 104.6(4)
C204 C203 H20E 110.8
C204 C203 H20F 110.8
O200 C204 C203 108.3(5)
O200 C204 H20G 110.0
O200 C204 H20H 110.0
C203 C204 H20G 110.0
C203 C204 H20H 110.0
H20G C204 H20H 108.4
C301 O300 C304 101.2(9)
O300 C301 H30A 110.7
O300 C301 H30B 110.7
O300 C301 C302 105.0(8)
H30A C301 H30B 108.8
C302 C301 H30A 110.7
C302 C301 H30B 110.7
C301 C302 H30C 111.2
C301 C302 H30D 111.2
C301 C302 C303 103.1(8)
H30C C302 H30D 109.1
C303 C302 H30C 111.2
C303 C302 H30D 111.2
C302 C303 H30E 112.3
C302 C303 H30F 112.3
C302 C303 C304 97.1(9)
H30E C303 H30F 109.9
C304 C303 H30E 112.3
C304 C303 H30F 112.3
O300 C304 H30G 112.8
O300 C304 H30H 112.8
C303 C304 O300 94.6(9)
C303 C304 H30G 112.8
C303 C304 H30H 112.8
H30G C304 H30H 110.3
C311 O310 C314 108.4(9)
O310 C311 H31D 110.9
O310 C311 H31E 110.9
O310 C311 C312 104.3(9)
H31D C311 H31E 108.9
C312 C311 H31D 110.9
C312 C311 H31E 110.9
C311 C312 H31F 111.2
C311 C312 H31G 111.2
H31F C312 H31G 109.1
C313 C312 C311 102.9(9)
C313 C312 H31F 111.2
C313 C312 H31G 111.2
C312 C313 H31H 110.4
C312 C313 H31I 110.4
H31H C313 H31I 108.6
C314 C313 C312 106.5(9)
C314 C313 H31H 110.4
C314 C313 H31I 110.4
O310 C314 H31J 110.9
O310 C314 H31K 110.9
C313 C314 O310 104.2(8)
C313 C314 H31J 110.9
C313 C314 H31K 110.9
H31J C314 H31K 108.9

loop_
_geom_bond_atom_site_label_1
_geom_bond_atom_site_label_2
_geom_bond_distance
Ru1 P5 2.3982(7)
Ru1 Cl1 2.4126(7)
Ru1 Cl2 2.4045(8)
Ru1 C51 2.222(3)
Ru1 C52 2.217(3)
Ru1 C53 2.167(3)
Ru1 C54 2.172(3)
Ru1 C55 2.191(3)
Ru1 C56 2.177(3)
P1 P4 2.2066(11)
P1 P5 2.1736(10)
P1 C1 1.886(3)
P2 C1 1.895(3)
P2 C2 1.835(3)
P2 C4 1.917(3)
P3 C2 1.675(3)
P3 C3 1.909(3)
P4 C1 1.833(3)
P4 C3 1.909(3)
P5 O1 1.607(2)
P5 C4 1.892(3)
O1 H1 0.848(18)
C1 C10 1.561(4)
C2 C20 1.542(4)
C3 C4 1.607(4)
C3 C30 1.611(4)
C4 C40 1.598(4)
C10 C11 1.533(4)
C10 C12 1.523(4)
C10 C13 1.533(4)
C11 H11A 0.9800
C11 H11B 0.9800
C11 H11C 0.9800
C12 H12A 0.9800
C12 H12B 0.9800
C12 H12C 0.9800
C13 H13A 0.9800
C13 H13B 0.9800
C13 H13C 0.9800
C20 C21 1.519(5)
C20 C22 1.530(4)
C20 C23 1.534(4)
C21 H21A 0.9800
C21 H21B 0.9800
C21 H21C 0.9800
C22 H22A 0.9800
C22 H22B 0.9800
C22 H22C 0.9800
C23 H23A 0.9800
C23 H23B 0.9800
C23 H23C 0.9800
C30 C31 1.534(5)
C30 C32 1.552(5)
C30 C33 1.531(5)
C31 H31A 0.9800
C31 H31B 0.9800
C31 H31C 0.9800
C32 H32A 0.9800
C32 H32B 0.9800
C32 H32C 0.9800
C33 H33A 0.9800
C33 H33B 0.9800
C33 H33C 0.9800
C40 C41 1.541(4)
C40 C42 1.546(4)
C40 C43 1.536(4)
C41 H41A 0.9800
C41 H41B 0.9800
C41 H41C 0.9800
C42 H42A 0.9800
C42 H42B 0.9800
C42 H42C 0.9800
C43 H43A 0.9800
C43 H43B 0.9800
C43 H43C 0.9800
C51 H51 0.9500
C51 C52 1.374(5)
C51 C56 1.422(5)
C52 H52 0.9500
C52 C53 1.416(5)
C53 H53 0.9500
C53 C54 1.395(5)
C54 H54 0.9500
C54 C55 1.412(5)
C55 H55 0.9500
C55 C56 1.381(5)
C56 H56 0.9500
O100 C101 1.415(6)
O100 C104 1.440(6)
C101 H10A 0.9900
C101 H10B 0.9900
C101 C102 1.448(6)
C102 H10C 0.9900
C102 H10D 0.9900
C102 C103 1.443(7)
C103 H10E 0.9900
C103 H10F 0.9900
C103 C104 1.447(6)
C104 H10G 0.9900
C104 H10H 0.9900
O200 C201 1.388(6)
O200 C204 1.378(6)
C201 H20A 0.9900
C201 H20B 0.9900
C201 C202 1.465(7)
C202 H20C 0.9900
C202 H20D 0.9900
C202 C203 1.480(9)
C203 H20E 0.9900
C203 H20F 0.9900
C203 C204 1.459(8)
C204 H20G 0.9900
C204 H20H 0.9900
O300 C301 1.436(10)
O300 C304 1.499(10)
C301 H30A 0.9900
C301 H30B 0.9900
C301 C302 1.464(8)
C302 H30C 0.9900
C302 H30D 0.9900
C302 C303 1.470(10)
C303 H30E 0.9900
C303 H30F 0.9900
C303 C304 1.473(8)
C304 H30G 0.9900
C304 H30H 0.9900
O310 C311 1.432(10)
O310 C314 1.468(10)
C311 H31D 0.9900
C311 H31E 0.9900
C311 C312 1.458(8)
C312 H31F 0.9900
C312 H31G 0.9900
C312 C313 1.450(10)
C313 H31H 0.9900
C313 H31I 0.9900
C313 C314 1.442(8)
C314 H31J 0.9900
C314 H31K 0.9900

loop_
_geom_hbond_atom_site_label_D
_geom_hbond_atom_site_label_H
_geom_hbond_atom_site_label_A
_geom_hbond_distance_DH
_geom_hbond_distance_HA
_geom_hbond_distance_DA
_geom_hbond_angle_DHA
O1 H1 Cl1 0.848(18) 2.60(4) 3.047(2) 114(3)
O1 H1 Cl2 0.848(18) 2.53(3) 3.165(2) 133(3)

loop_
_geom_torsion_atom_site_label_1
_geom_torsion_atom_site_label_2
_geom_torsion_atom_site_label_3
_geom_torsion_atom_site_label_4
_geom_torsion
Ru1 P5 C4 P2 -60.60(14)
Ru1 P5 C4 C3 -165.18(14)
Ru1 P5 C4 C40 57.3(2)
Ru1 C51 C52 C53 -51.6(3)
Ru1 C51 C56 C55 56.4(3)
Ru1 C52 C53 C54 -56.5(3)
Ru1 C53 C54 C55 -54.4(3)
Ru1 C54 C55 C56 -53.2(3)
Ru1 C55 C56 C51 -56.8(3)
P1 P4 C1 P2 108.63(15)
P1 P4 C1 C10 -109.9(2)
P1 P5 C4 P2 58.45(10)
P1 P5 C4 C3 -46.13(19)
P1 P5 C4 C40 176.38(17)
P1 C1 C10 C11 -149.2(2)
P1 C1 C10 C12 88.4(3)
P1 C1 C10 C13 -31.0(3)
P2 C1 C10 C11 70.3(3)
P2 C1 C10 C12 -52.1(3)
P2 C1 C10 C13 -171.5(2)
P2 C2 C20 C21 -22.6(4)
P2 C2 C20 C22 -146.5(2)
P2 C2 C20 C23 96.1(3)
P2 C4 C40 C41 -75.1(3)
P2 C4 C40 C42 161.3(2)
P2 C4 C40 C43 43.3(3)
P3 C2 C20 C21 161.6(3)
P3 C2 C20 C22 37.7(4)
P3 C2 C20 C23 -79.7(3)
P3 C3 C4 P2 49.31(18)
P3 C3 C4 P5 151.94(14)
P3 C3 C4 C40 -74.4(3)
P3 C3 C30 C31 -174.5(2)
P3 C3 C30 C32 -56.9(3)
P3 C3 C30 C33 59.9(3)
P4 P1 C1 P2 -104.25(15)
P4 P1 C1 C10 112.2(2)
P4 C1 C10 C11 -66.7(3)
P4 C1 C10 C12 170.9(2)
P4 C1 C10 C13 51.5(3)
P4 C3 C4 P2 -55.58(17)
P4 C3 C4 P5 47.0(2)
P4 C3 C4 C40 -179.28(19)
P4 C3 C30 C31 -69.8(3)
P4 C3 C30 C32 47.9(3)
P4 C3 C30 C33 164.7(2)
P5 P1 C1 P2 -9.87(14)
P5 P1 C1 P4 94.38(7)
P5 P1 C1 C10 -153.45(19)
P5 C4 C40 C41 177.3(2)
P5 C4 C40 C42 53.7(3)
P5 C4 C40 C43 -64.3(3)
O1 P5 C4 P2 167.11(11)
O1 P5 C4 C3 62.5(2)
O1 P5 C4 C40 -75.0(2)
C1 P2 C2 P3 -65.19(17)
C1 P2 C2 C20 118.6(2)
C2 P2 C1 P1 140.61(14)
C2 P2 C1 P4 61.78(16)
C2 P2 C1 C10 -78.1(2)
C3 P3 C2 P2 -3.28(17)
C3 P3 C2 C20 172.9(2)
C3 P4 C1 P1 -102.58(11)
C3 P4 C1 P2 6.05(16)
C3 P4 C1 C10 147.6(2)
C3 C4 C40 C41 42.0(3)
C3 C4 C40 C42 -81.6(3)
C3 C4 C40 C43 160.4(2)
C4 P2 C1 P1 44.96(15)
C4 P2 C1 P4 -33.87(15)
C4 P2 C1 C10 -173.7(2)
C4 P2 C2 P3 29.21(16)
C4 P2 C2 C20 -147.0(2)
C4 C3 C30 C31 57.6(4)
C4 C3 C30 C32 175.2(3)
C4 C3 C30 C33 -68.0(4)
C30 C3 C4 P2 177.4(2)
C30 C3 C4 P5 -80.0(3)
C30 C3 C4 C40 53.7(4)
C51 C52 C53 Ru1 52.9(3)
C51 C52 C53 C54 -3.6(5)
C52 C51 C56 Ru1 -53.2(3)
C52 C51 C56 C55 3.2(5)
C52 C53 C54 Ru1 57.3(3)
C52 C53 C54 C55 2.9(5)
C53 C54 C55 Ru1 54.0(3)
C53 C54 C55 C56 0.8(5)
C54 C55 C56 Ru1 52.9(3)
C54 C55 C56 C51 -3.9(5)
C56 C51 C52 Ru1 52.1(3)
C56 C51 C52 C53 0.6(5)
O100 C101 C102 C103 -25.5(9)
C101 O100 C104 C103 9.6(7)
C101 C102 C103 C104 31.1(9)
C102 C103 C104 O100 -25.5(8)
C104 O100 C101 C102 10.0(8)
O200 C201 C202 C203 -18.2(7)
C201 O200 C204 C203 5.1(7)
C201 C202 C203 C204 20.7(7)
C202 C203 C204 O200 -16.3(7)
C204 O200 C201 C202 8.5(7)
O300 C301 C302 C303 11(2)
C301 O300 C304 C303 -53.5(15)
C301 C302 C303 C304 -44.8(18)
C302 C303 C304 O300 59.3(14)
C304 O300 C301 C302 26(2)
O310 C311 C312 C313 35(2)
C311 O310 C314 C313 0(3)
C311 C312 C313 C314 -36(2)
C312 C313 C314 O310 23(2)
C314 O310 C311 C312 -22(3)
